data_2238048
loop_
_publ_author_name
'Shalamzari, Mohammad Safi'
'Gurbanov, Atash V.'
'Heidic, Seykens'
'Kia, Reza'
'Behrouzi, Shabnam'

_publ_section_title
;
 [Hexane-2,5-dione bis(thiosemicarbazonato)]nickel(II)
;
_journal_coeditor_code SU2598
_journal_issue 6
_journal_name_full 'Acta Crystallographica Section E'
_journal_page_first m322
_journal_paper_doi 10.1107/S1600536813012816
_journal_volume 69
_journal_year 2013
_chemical_formula_iupac '[Ni (C8 H14 N6 S2)]'
_chemical_formula_moiety 'C8 H14 N6 Ni S2'
_chemical_formula_sum 'C8 H14 N6 Ni S2'
_chemical_formula_weight 317.08
_chemical_melting_point_lt 468
_chemical_name_systematic
;
[Hexane-2,5-dione bis(thiosemicarbazonato)]nickel(II)
;
_space_group_IT_number 2
_symmetry_cell_setting triclinic
_symmetry_space_group_name_Hall '-P 1'
_symmetry_space_group_name_H-M 'P -1'
_atom_sites_solution_hydrogens geom
_atom_sites_solution_primary direct
_atom_sites_solution_secondary difmap
_audit_creation_method SHELXL-97
_cell_angle_alpha 69.7200(10)
_cell_angle_beta 75.2140(10)
_cell_angle_gamma 85.6930(10)
_cell_formula_units_Z 2
_cell_length_a 7.8928(3)
_cell_length_b 8.0378(3)
_cell_length_c 11.0889(4)
_cell_measurement_reflns_used 4799
_cell_measurement_temperature 296(2)
_cell_measurement_theta_max 28.32
_cell_measurement_theta_min 2.67
_cell_volume 637.96(4)
_computing_cell_refinement 'SAINT-Plus (Bruker, 2005)'
_computing_data_collection 'APEX2 (Bruker, 2005)'
_computing_data_reduction 'SAINT-Plus (Bruker, 2005)'
_computing_molecular_graphics 'SHELXTL (Sheldrick, 2008)'
_computing_publication_material 'SHELXTL (Sheldrick, 2008) and PLATON (Spek, 2009)'
_computing_structure_refinement 'SHELXL97 (Sheldrick, 2008)'
_computing_structure_solution 'SHELXS97 (Sheldrick, 2008)'
_diffrn_ambient_temperature 296(2)
_diffrn_measured_fraction_theta_full 0.995
_diffrn_measured_fraction_theta_max 0.995
_diffrn_measurement_device_type 'Bruker APEXII CCD'
_diffrn_measurement_method '\f and \w scans'
_diffrn_radiation_monochromator graphite
_diffrn_radiation_source 'fine-focus sealed tube'
_diffrn_radiation_type MoK\a
_diffrn_radiation_wavelength 0.71073
_diffrn_reflns_av_R_equivalents 0.0109
_diffrn_reflns_av_sigmaI/netI 0.0132
_diffrn_reflns_limit_h_max 10
_diffrn_reflns_limit_h_min -10
_diffrn_reflns_limit_k_max 10
_diffrn_reflns_limit_k_min -10
_diffrn_reflns_limit_l_max 14
_diffrn_reflns_limit_l_min -14
_diffrn_reflns_number 7275
_diffrn_reflns_theta_full 28.00
_diffrn_reflns_theta_max 28.00
_diffrn_reflns_theta_min 2.02
_exptl_absorpt_coefficient_mu 1.835
_exptl_absorpt_correction_T_max 0.7105
_exptl_absorpt_correction_T_min 0.7105
_exptl_absorpt_correction_type multi-scan
_exptl_absorpt_process_details '(SADABS; Bruker, 2005)'
_exptl_crystal_colour dark-red
_exptl_crystal_density_diffrn 1.651
_exptl_crystal_density_method 'not measured'
_exptl_crystal_description prism
_exptl_crystal_F_000 328
_exptl_crystal_size_max 0.20
_exptl_crystal_size_mid 0.20
_exptl_crystal_size_min 0.20
_refine_diff_density_max 0.277
_refine_diff_density_min -0.210
_refine_ls_extinction_method none
_refine_ls_goodness_of_fit_ref 0.994
_refine_ls_hydrogen_treatment constr
_refine_ls_matrix_type full
_refine_ls_number_parameters 156
_refine_ls_number_reflns 3078
_refine_ls_number_restraints 0
_refine_ls_restrained_S_all 0.994
_refine_ls_R_factor_all 0.0231
_refine_ls_R_factor_gt 0.0209
_refine_ls_shift/su_max 0.001
_refine_ls_shift/su_mean 0.000
_refine_ls_structure_factor_coef Fsqd
_refine_ls_weighting_details 'calc w=1/[\s^2^(Fo^2^)+(0.0381P)^2^+0.1248P] where P=(Fo^2^+2Fc^2^)/3'
_refine_ls_weighting_scheme calc
_refine_ls_wR_factor_gt 0.0572
_refine_ls_wR_factor_ref 0.0587
_reflns_number_gt 2833
_reflns_number_total 3078
_reflns_threshold_expression I>2\s(I)
_cod_data_source_file su2598.cif
_cod_data_source_block I
_cod_database_code 2238048
_cod_database_fobs_code 2238048

loop_
_symmetry_equiv_pos_as_xyz
'x, y, z'
'-x, -y, -z'

loop_
_atom_site_type_symbol
_atom_site_label
_atom_site_fract_x
_atom_site_fract_y
_atom_site_fract_z
_atom_site_U_iso_or_equiv
_atom_site_adp_type
_atom_site_calc_flag
_atom_site_refinement_flags
_atom_site_occupancy
_atom_site_symmetry_multiplicity
Ni Ni1 0.74078(2) 0.65209(2) 0.792634(16) 0.02818(7) Uani d . 1 1
S S1 0.67960(5) 0.84581(4) 0.61696(4) 0.03729(9) Uani d . 1 1
S S2 0.69288(5) 0.85168(4) 0.88575(4) 0.03624(9) Uani d . 1 1
N N1 0.77048(15) 0.49799(14) 0.69038(11) 0.0297(2) Uani d . 1 1
N N2 0.65361(17) 0.51991(15) 0.60798(12) 0.0336(2) Uani d . 1 1
N N3 0.5029(2) 0.73756(19) 0.48368(16) 0.0567(4) Uani d . 1 1
H H1N3 0.4658 0.8503 0.4602 0.068 Uiso d R 1 1
H H2N3 0.4647 0.6561 0.4575 0.068 Uiso d R 1 1
N N4 0.75863(15) 0.48253(15) 0.96705(12) 0.0314(2) Uani d . 1 1
N N5 0.66994(18) 0.53312(16) 1.07736(12) 0.0381(3) Uani d . 1 1
N N6 0.57514(19) 0.76724(18) 1.14636(13) 0.0432(3) Uani d . 1 1
H H1N6 0.5353 0.6876 1.2274 0.052 Uiso d R 1 1
H H2N6 0.5298 0.8801 1.1246 0.052 Uiso d R 1 1
C C1 0.6069(2) 0.68543(18) 0.56807(14) 0.0350(3) Uani d . 1 1
C C2 0.64152(18) 0.70094(18) 1.04654(14) 0.0321(3) Uani d . 1 1
C C3 0.8992(2) 0.2587(2) 0.60870(16) 0.0427(3) Uani d . 1 1
H H3A 0.8689 0.3227 0.5264 0.064 Uiso calc R 1 1
H H3B 0.8197 0.1599 0.6581 0.064 Uiso calc R 1 1
H H3C 1.0167 0.2163 0.5910 0.064 Uiso calc R 1 1
C C4 0.88697(18) 0.37854(18) 0.68727(14) 0.0321(3) Uani d . 1 1
C C5 1.01427(19) 0.3582(2) 0.77028(16) 0.0389(3) Uani d . 1 1
H H5A 1.0445 0.4742 0.7680 0.047 Uiso calc R 1 1
H H5B 1.1207 0.3055 0.7337 0.047 Uiso calc R 1 1
C C6 0.9390(2) 0.24249(19) 0.91302(16) 0.0376(3) Uani d . 1 1
H H6A 0.8753 0.1449 0.9115 0.045 Uiso calc R 1 1
H H6B 1.0366 0.1917 0.9514 0.045 Uiso calc R 1 1
C C7 0.82010(18) 0.32434(18) 1.00507(15) 0.0336(3) Uani d . 1 1
C C8 0.7864(2) 0.2088(2) 1.14834(17) 0.0457(4) Uani d . 1 1
H H8A 0.6655 0.2164 1.1913 0.069 Uiso calc R 1 1
H H8B 0.8593 0.2480 1.1909 0.069 Uiso calc R 1 1
H H8C 0.8131 0.0881 1.1543 0.069 Uiso calc R 1 1

loop_
_atom_site_aniso_label
_atom_site_aniso_U_11
_atom_site_aniso_U_22
_atom_site_aniso_U_33
_atom_site_aniso_U_12
_atom_site_aniso_U_13
_atom_site_aniso_U_23
Ni1 0.03387(10) 0.02086(9) 0.03506(10) 0.00579(6) -0.01551(7) -0.01199(7)
S1 0.0556(2) 0.02174(16) 0.04102(19) 0.00748(14) -0.02323(16) -0.01184(14)
S2 0.0531(2) 0.02249(16) 0.03655(18) 0.00501(14) -0.01499(15) -0.01232(13)
N1 0.0350(6) 0.0238(5) 0.0344(6) 0.0044(4) -0.0139(4) -0.0118(4)
N2 0.0452(6) 0.0261(5) 0.0369(6) 0.0078(5) -0.0209(5) -0.0136(5)
N3 0.0945(12) 0.0322(7) 0.0674(9) 0.0223(7) -0.0587(9) -0.0231(7)
N4 0.0343(6) 0.0259(5) 0.0382(6) 0.0036(4) -0.0154(5) -0.0119(5)
N5 0.0465(7) 0.0305(6) 0.0376(6) 0.0068(5) -0.0131(5) -0.0111(5)
N6 0.0557(8) 0.0364(7) 0.0375(7) 0.0089(6) -0.0092(6) -0.0156(5)
C1 0.0487(8) 0.0267(6) 0.0352(7) 0.0080(6) -0.0181(6) -0.0132(5)
C2 0.0335(6) 0.0296(6) 0.0371(7) 0.0023(5) -0.0138(5) -0.0129(5)
C3 0.0498(9) 0.0348(7) 0.0471(8) 0.0102(6) -0.0098(7) -0.0219(7)
C4 0.0337(6) 0.0249(6) 0.0372(7) 0.0026(5) -0.0084(5) -0.0106(5)
C5 0.0307(6) 0.0355(7) 0.0549(9) 0.0079(5) -0.0151(6) -0.0190(7)
C6 0.0402(7) 0.0279(7) 0.0519(8) 0.0116(6) -0.0239(6) -0.0158(6)
C7 0.0341(6) 0.0259(6) 0.0448(7) 0.0034(5) -0.0200(6) -0.0105(6)
C8 0.0503(9) 0.0325(7) 0.0487(9) 0.0077(6) -0.0185(7) -0.0038(6)

loop_
_atom_type_symbol
_atom_type_description
_atom_type_scat_dispersion_real
_atom_type_scat_dispersion_imag
_atom_type_scat_source
C C 0.0033 0.0016 'International Tables Vol C Tables 4.2.6.8 and 6.1.1.4'
H H 0.0000 0.0000 'International Tables Vol C Tables 4.2.6.8 and 6.1.1.4'
N N 0.0061 0.0033 'International Tables Vol C Tables 4.2.6.8 and 6.1.1.4'
S S 0.1246 0.1234 'International Tables Vol C Tables 4.2.6.8 and 6.1.1.4'
Ni Ni 0.3393 1.1124 'International Tables Vol C Tables 4.2.6.8 and 6.1.1.4'

loop_
_geom_angle_atom_site_label_1
_geom_angle_atom_site_label_2
_geom_angle_atom_site_label_3
_geom_angle
N1 Ni1 N4 101.11(5)
N1 Ni1 S2 171.94(3)
N4 Ni1 S2 86.61(3)
N1 Ni1 S1 83.28(3)
N4 Ni1 S1 170.95(4)
S2 Ni1 S1 88.755(14)
C1 S1 Ni1 93.57(5)
C2 S2 Ni1 94.83(5)
C4 N1 N2 116.52(11)
C4 N1 Ni1 126.65(10)
N2 N1 Ni1 116.82(8)
C1 N2 N1 109.69(11)
C1 N3 H1N3 119.4
C1 N3 H2N3 118.7
H1N3 N3 H2N3 121.7
C7 N4 N5 111.17(12)
C7 N4 Ni1 133.49(10)
N5 N4 Ni1 114.93(8)
C2 N5 N4 113.32(12)
C2 N6 H1N6 116.4
C2 N6 H2N6 117.9
H1N6 N6 H2N6 120.2
N2 C1 N3 119.68(13)
N2 C1 S1 122.47(11)
N3 C1 S1 117.82(11)
N5 C2 N6 118.33(13)
N5 C2 S2 124.34(11)
N6 C2 S2 117.25(11)
C4 C3 H3A 109.5
C4 C3 H3B 109.5
H3A C3 H3B 109.5
C4 C3 H3C 109.5
H3A C3 H3C 109.5
H3B C3 H3C 109.5
N1 C4 C5 117.00(12)
N1 C4 C3 123.93(13)
C5 C4 C3 119.06(13)
C4 C5 C6 111.47(12)
C4 C5 H5A 109.3
C6 C5 H5A 109.3
C4 C5 H5B 109.3
C6 C5 H5B 109.3
H5A C5 H5B 108.0
C7 C6 C5 118.83(12)
C7 C6 H6A 107.6
C5 C6 H6A 107.6
C7 C6 H6B 107.6
C5 C6 H6B 107.6
H6A C6 H6B 107.0
N4 C7 C8 122.59(14)
N4 C7 C6 123.82(13)
C8 C7 C6 113.50(12)
C7 C8 H8A 109.5
C7 C8 H8B 109.5
H8A C8 H8B 109.5
C7 C8 H8C 109.5
H8A C8 H8C 109.5
H8B C8 H8C 109.5

loop_
_geom_bond_atom_site_label_1
_geom_bond_atom_site_label_2
_geom_bond_distance
Ni1 N1 1.9155(11)
Ni1 N4 1.9751(12)
Ni1 S2 2.1542(4)
Ni1 S1 2.1718(4)
S1 C1 1.7434(14)
S2 C2 1.7374(15)
N1 C4 1.2816(18)
N1 N2 1.4181(15)
N2 C1 1.3051(17)
N3 C1 1.3392(19)
N3 H1N3 0.9003
N3 H2N3 0.9003
N4 C7 1.2923(17)
N4 N5 1.4202(17)
N5 C2 1.2887(18)
N6 C2 1.3619(18)
N6 H1N6 0.8959
N6 H2N6 0.9237
C3 C4 1.490(2)
C3 H3A 0.9600
C3 H3B 0.9600
C3 H3C 0.9600
C4 C5 1.4922(19)
C5 C6 1.518(2)
C5 H5A 0.9700
C5 H5B 0.9700
C6 C7 1.496(2)
C6 H6A 0.9700
C6 H6B 0.9700
C7 C8 1.502(2)
C8 H8A 0.9600
C8 H8B 0.9600
C8 H8C 0.9600

loop_
_geom_hbond_atom_site_label_D
_geom_hbond_atom_site_label_H
_geom_hbond_atom_site_label_A
_geom_hbond_site_symmetry_A
_geom_hbond_distance_DH
_geom_hbond_distance_HA
_geom_hbond_distance_DA
_geom_hbond_angle_DHA
_geom_hbond_publ_flag
N3 H2N3 N2 2_666 0.90 2.16 3.054(2) 173 yes
N3 H1N3 S1 2_676 0.90 2.58 3.4699(17) 171 yes
N6 H1N6 N2 2_667 0.90 2.28 3.1248(19) 156 yes
N6 H2N6 S2 2_677 0.92 2.67 3.5552(16) 162 yes
C3 H3B S2 1_545 0.96 2.87 3.7513(17) 152 yes

loop_
_geom_torsion_atom_site_label_1
_geom_torsion_atom_site_label_2
_geom_torsion_atom_site_label_3
_geom_torsion_atom_site_label_4
_geom_torsion
N1 Ni1 S1 C1 26.73(7)
S2 Ni1 S1 C1 -152.05(6)
N4 Ni1 S2 C2 -17.03(6)
S1 Ni1 S2 C2 155.19(5)
N4 Ni1 N1 C4 -46.03(13)
S1 Ni1 N1 C4 141.98(12)
N4 Ni1 N1 N2 135.05(9)
S1 Ni1 N1 N2 -36.94(9)
C4 N1 N2 C1 -148.40(13)
Ni1 N1 N2 C1 30.63(15)
N1 Ni1 N4 C7 18.12(14)
S2 Ni1 N4 C7 -164.20(13)
N1 Ni1 N4 N5 -153.75(9)
S2 Ni1 N4 N5 23.93(9)
C7 N4 N5 C2 165.09(13)
Ni1 N4 N5 C2 -21.23(15)
N1 N2 C1 N3 176.82(15)
N1 N2 C1 S1 -1.41(18)
Ni1 S1 C1 N2 -21.81(14)
Ni1 S1 C1 N3 159.93(14)
N4 N5 C2 N6 -172.75(12)
N4 N5 C2 S2 3.74(18)
Ni1 S2 C2 N5 12.62(13)
Ni1 S2 C2 N6 -170.86(11)
N2 N1 C4 C5 178.11(12)
Ni1 N1 C4 C5 -0.80(19)
N2 N1 C4 C3 -3.2(2)
Ni1 N1 C4 C3 177.87(11)
N1 C4 C5 C6 83.18(16)
C3 C4 C5 C6 -95.57(16)
C4 C5 C6 C7 -82.08(16)
N5 N4 C7 C8 4.41(19)
Ni1 N4 C7 C8 -167.68(11)
N5 N4 C7 C6 -171.94(13)
Ni1 N4 C7 C6 16.0(2)
C5 C6 C7 N4 9.3(2)
C5 C6 C7 C8 -167.36(13)
